data_9002233
loop_
_publ_author_name
'Bonazzi, P.'
'Bindi, L.'

_publ_section_title
;
 Structural adjustments induced by heat treatment in ilvaite
 Sample: RM at room temperature
;
_journal_name_full 'American Mineralogist'
_journal_page_first 1604
_journal_page_last 1612
_journal_volume 84
_journal_year 1999
_chemical_formula_sum 'Al0.04 Ca Fe2.88 H Mg0.03 Mn0.05 O9 Si2'
_chemical_name_mineral Ilvaite
_space_group_IT_number 14
_symmetry_space_group_name_Hall '-P 2yab'
_symmetry_space_group_name_H-M 'P 1 21/a 1'
_cell_angle_alpha 90
_cell_angle_beta 90.34
_cell_angle_gamma 90
_cell_length_a 13.006
_cell_length_b 8.808
_cell_length_c 5.850
_cell_formula_units_Z 4
_cell_volume 670.146
_database_code_amcsd 0002317
_exptl_crystal_density_diffrn 4.030
_cod_original_formula_sum 'Ca Fe2.88 Mg.03 Al.04 Mn.05 Si2 H O9'
_cod_database_code 9002233

loop_
_space_group_symop_operation_xyz
x,y,z
1/2+x,1/2-y,z
1/2-x,1/2+y,-z
-x,-y,-z

loop_
_atom_site_label
_atom_site_fract_x
_atom_site_fract_y
_atom_site_fract_z
_atom_site_occupancy
_atom_site_U_iso_or_equiv
Ca 0.81285 0.37021 0.75327 1.00000 0.00855
Fe11 0.89018 0.04961 0.00734 0.97000 0.00736
Mg11 0.89018 0.04961 0.00734 0.03000 0.00736
Fe12 0.88999 0.05200 0.49267 0.96000 0.00662
Al12 0.88999 0.05200 0.49267 0.04000 0.00662
Fe2 0.94076 0.74006 0.24863 0.95000 0.00770
Mn2 0.94076 0.74006 0.24863 0.05000 0.00770
Si1 0.95950 0.36859 0.24925 1.00000 0.00589
Si2 0.67948 0.22718 0.25216 1.00000 0.00601
H 0.73810 0.07700 0.73810 1.00000 0.03600
O1 0.00992 0.02941 0.73668 1.00000 0.01007
O21 0.93723 0.27240 0.01584 1.00000 0.00851
O22 0.93527 0.27256 0.48251 1.00000 0.00822
O3 0.77743 0.10907 0.25657 1.00000 0.00817
O41 0.67131 0.32760 0.01900 1.00000 0.00836
O42 0.67037 0.33147 0.48218 1.00000 0.00786
O5 0.58487 0.10063 0.25333 1.00000 0.00816
O6 0.60183 0.02559 0.75255 1.00000 0.01070
O7 0.79796 0.10924 0.74425 1.00000 0.00849

loop_
_cod_related_entry_id
_cod_related_entry_database
_cod_related_entry_code
1 AMCSD 0002317
